data_2007962
loop_
_publ_author_name
'Poto\<c\<n\'ak, Ivan'
'Dunaj-Jur\<co, Michal'
'Miklo\<s, Du\<san'
'J\"ager, Lothar'

_publ_section_title
;
 Bis(2,2'-bipyridine-<i>N</i>,<i>N</i>')(isothiocyanato-<i>N</i>)copper(II)
 Tricyanomethanide
;
_journal_issue 12
_journal_name_full 'Acta Crystallographica Section C'
_journal_page_first 1760
_journal_page_last 1763
_journal_paper_doi 10.1107/S0108270198007963
_journal_volume 54
_journal_year 1998
_chemical_formula_iupac '[Cu (N1 C1 S1)(C10 H8 N2)2] (C4 N3)'
_chemical_formula_moiety 'C21 H16 Cu N5 S 1+ , C4 N3 1-'
_chemical_formula_structural '[Cu(NCS)(C~10~H~8~N~2~)~2~]^+^[C(CN)~3~]^-^'
_chemical_formula_sum 'C25 H16 Cu N8 S'
_chemical_formula_weight 524.06
_chemical_name_systematic
;
Bis(2,2'-bipyridine-N,N')(isothiocyanato-N)copper(II) Tricyanomethanide
;
_space_group_IT_number 2
_symmetry_cell_setting triclinic
_symmetry_space_group_name_Hall '-P 1'
_symmetry_space_group_name_H-M 'P -1'
_audit_creation_method SHELXL
_cell_angle_alpha 90.12(4)
_cell_angle_beta 98.17(3)
_cell_angle_gamma 111.83(3)
_cell_formula_units_Z 2
_cell_length_a 8.291(3)
_cell_length_b 11.303(6)
_cell_length_c 13.967(5)
_cell_measurement_reflns_used 22
_cell_measurement_temperature 293(2)
_cell_measurement_theta_max 11.32
_cell_measurement_theta_min 3.82
_cell_volume 1200.5(9)
_computing_cell_refinement 'Syntex P2~1~ software'
_computing_data_collection 'Syntex P2~1~ software'
_computing_data_reduction 'XP21 (Pavel\<c\'ik, 1993)'
_computing_molecular_graphics 'ORTEPII (Johnson, 1976)'
_computing_publication_material SHELXL93
_computing_structure_refinement 'SHELXL93 (Sheldrick, 1993)'
_computing_structure_solution 'SHELXS86 (Sheldrick, 1990)'
_diffrn_ambient_temperature 293(2)
_diffrn_measurement_device_type 'Syntex P2~1~'
_diffrn_measurement_method \q/2\q
_diffrn_radiation_monochromator graphite
_diffrn_radiation_source 'fine-focus sealed tube'
_diffrn_radiation_type MoK\a
_diffrn_radiation_wavelength 0.71073
_diffrn_reflns_av_R_equivalents 0.000
_diffrn_reflns_av_sigmaI/netI 0.1282
_diffrn_reflns_limit_h_max 10
_diffrn_reflns_limit_h_min 0
_diffrn_reflns_limit_k_max 13
_diffrn_reflns_limit_k_min -14
_diffrn_reflns_limit_l_max 17
_diffrn_reflns_limit_l_min -18
_diffrn_reflns_number 4240
_diffrn_reflns_theta_max 25
_diffrn_reflns_theta_min 1.48
_diffrn_standards_decay_% <2.5
_diffrn_standards_interval_count 100
_diffrn_standards_number 3
_exptl_absorpt_coefficient_mu 1.027
_exptl_absorpt_correction_T_max 0.814
_exptl_absorpt_correction_T_min 0.699
_exptl_absorpt_correction_type '\y scan (North et al., 1968)'
_exptl_crystal_colour 'light green'
_exptl_crystal_density_diffrn 1.450
_exptl_crystal_density_meas 1.420(10)
_exptl_crystal_density_method 'flotation in CCl~4~-benzene'
_exptl_crystal_description prism
_exptl_crystal_F_000 534
_exptl_crystal_size_max 0.35
_exptl_crystal_size_mid 0.30
_exptl_crystal_size_min 0.20
_refine_diff_density_max 0.150
_refine_diff_density_min -0.225
_refine_ls_extinction_method none
_refine_ls_goodness_of_fit_all 0.645
_refine_ls_goodness_of_fit_ref 0.740
_refine_ls_hydrogen_treatment refall
_refine_ls_matrix_type full
_refine_ls_number_parameters 380
_refine_ls_number_reflns 4237
_refine_ls_number_restraints 0
_refine_ls_restrained_S_all 0.647
_refine_ls_R_factor_all 0.112
_refine_ls_R_factor_gt 0.033
_refine_ls_shift/esd_mean 0.000
_refine_ls_shift/su_max 0.004
_refine_ls_structure_factor_coef Fsqd
_refine_ls_weighting_details 'calc w = 1/[\s^2^(Fo^2^)+(0.0619P)^2^] where P = (Fo^2^+2Fc^2^)/3'
_refine_ls_weighting_scheme calc
_refine_ls_wR_factor_all 0.098
_refine_ls_wR_factor_ref 0.078
_reflns_number_gt 2227
_reflns_number_total 4240
_reflns_threshold_expression I>2\s(I)
_cod_data_source_file ka1277.cif
_cod_data_source_block bt1a
_cod_database_code 2007962

loop_
_symmetry_equiv_pos_as_xyz
'x, y, z'
'-x, -y, -z'

loop_
_atom_site_aniso_label
_atom_site_aniso_U_11
_atom_site_aniso_U_22
_atom_site_aniso_U_33
_atom_site_aniso_U_12
_atom_site_aniso_U_13
_atom_site_aniso_U_23
Cu 0.0600(3) 0.0563(3) 0.0456(3) 0.0165(2) 0.0029(2) 0.0005(2)
S5 0.1756(14) 0.1074(10) 0.0880(9) 0.0969(10) 0.0028(9) -0.0024(8)
C5 0.077(3) 0.074(3) 0.039(2) 0.033(2) -0.004(2) -0.003(2)
N5 0.101(3) 0.088(3) 0.056(2) 0.057(2) -0.003(2) -0.006(2)
N10 0.057(2) 0.048(2) 0.046(2) 0.015(2) 0.0084(15) -0.0007(13)
N20 0.060(2) 0.049(2) 0.045(2) 0.014(2) 0.0094(15) 0.0012(14)
N30 0.048(2) 0.056(2) 0.046(2) 0.0145(15) 0.0062(14) 0.0036(14)
N40 0.050(2) 0.063(2) 0.048(2) 0.018(2) 0.004(2) 0.0027(15)
C11 0.061(2) 0.056(2) 0.044(2) 0.026(2) 0.010(2) 0.002(2)
C12 0.071(3) 0.061(3) 0.066(3) 0.015(2) 0.009(2) 0.001(2)
C13 0.096(4) 0.053(3) 0.102(4) 0.018(3) 0.022(3) 0.013(3)
C14 0.123(5) 0.069(3) 0.095(4) 0.039(3) 0.022(4) 0.037(3)
C15 0.100(4) 0.079(3) 0.057(3) 0.037(3) 0.001(3) 0.016(3)
C21 0.054(2) 0.060(2) 0.039(2) 0.023(2) 0.006(2) -0.004(2)
C22 0.086(3) 0.060(3) 0.055(3) 0.013(2) 0.013(2) -0.001(2)
C23 0.074(3) 0.070(3) 0.070(3) 0.003(3) 0.014(3) -0.023(3)
C24 0.068(3) 0.099(4) 0.066(3) 0.016(3) -0.001(3) -0.031(3)
C25 0.084(3) 0.086(4) 0.049(3) 0.037(3) -0.007(2) -0.005(3)
C31 0.059(2) 0.049(2) 0.042(2) 0.021(2) 0.006(2) 0.005(2)
C32 0.063(3) 0.080(3) 0.052(3) 0.015(2) 0.005(2) 0.001(2)
C33 0.055(3) 0.111(4) 0.074(3) 0.017(3) 0.014(3) 0.008(3)
C34 0.075(4) 0.114(4) 0.064(3) 0.031(3) 0.028(3) 0.010(3)
C35 0.065(3) 0.083(3) 0.045(2) 0.023(2) 0.007(2) 0.001(2)
C41 0.056(2) 0.048(2) 0.043(2) 0.019(2) 0.001(2) 0.004(2)
C42 0.059(3) 0.086(3) 0.057(3) 0.021(2) 0.007(2) 0.001(2)
C43 0.055(3) 0.088(3) 0.078(3) 0.016(3) -0.006(3) 0.002(3)
C44 0.074(3) 0.082(3) 0.059(3) 0.016(3) -0.014(3) -0.006(2)
C45 0.070(3) 0.073(3) 0.052(3) 0.023(2) 0.003(2) -0.003(2)
C1 0.057(2) 0.056(2) 0.063(2) 0.013(2) 0.008(2) -0.006(2)
C2 0.060(3) 0.072(3) 0.078(3) 0.015(2) 0.018(2) -0.006(2)
N2 0.101(3) 0.101(3) 0.119(3) 0.014(3) -0.002(3) -0.047(3)
C3 0.066(3) 0.069(3) 0.056(2) 0.017(2) 0.006(2) 0.002(2)
N3 0.123(3) 0.079(3) 0.093(3) 0.051(2) 0.006(2) 0.005(2)
C4 0.068(3) 0.056(3) 0.093(3) 0.017(2) 0.004(3) -0.004(2)
N4 0.094(3) 0.078(3) 0.143(4) 0.026(2) -0.023(3) 0.011(3)

loop_
_atom_site_label
_atom_site_fract_x
_atom_site_fract_y
_atom_site_fract_z
_atom_site_U_iso_or_equiv
_atom_site_thermal_displace_type
_atom_site_calc_flag
_atom_site_refinement_flags
_atom_site_occupancy
_atom_site_disorder_group
_atom_site_type_symbol
Cu 0.35822(6) 0.37064(4) 0.24063(3) 0.0561(2) Uani d . 1 . Cu
S5 0.1637(2) 0.70968(13) 0.26446(10) 0.1127(5) Uani d . 1 . S
C5 0.2176(5) 0.5892(4) 0.2538(2) 0.0633(10) Uani d . 1 . C
N5 0.2556(4) 0.5025(3) 0.2461(2) 0.0772(10) Uani d . 1 . N
N10 0.3171(4) 0.2173(2) 0.3269(2) 0.0515(7) Uani d . 1 . N
N20 0.5419(4) 0.4510(3) 0.3527(2) 0.0529(7) Uani d . 1 . N
N30 0.5282(4) 0.3869(3) 0.1396(2) 0.0513(7) Uani d . 1 . N
N40 0.1870(4) 0.2788(3) 0.1257(2) 0.0548(8) Uani d . 1 . N
C11 0.4290(5) 0.2439(3) 0.4101(2) 0.0523(9) Uani d . 1 . C
C12 0.1940(6) 0.0998(4) 0.3108(3) 0.0695(12) Uani d . 1 . C
C13 0.1772(8) 0.0070(5) 0.3753(4) 0.0855(14) Uani d . 1 . C
C14 0.2885(8) 0.0347(5) 0.4587(4) 0.095(2) Uani d . 1 . C
C15 0.4171(7) 0.1535(5) 0.4772(3) 0.0789(13) Uani d . 1 . C
C21 0.5608(4) 0.3751(3) 0.4234(2) 0.0506(9) Uani d . 1 . C
C22 0.6524(6) 0.5737(4) 0.3593(3) 0.0712(12) Uani d . 1 . C
C23 0.7859(6) 0.6229(5) 0.4362(4) 0.0783(13) Uani d . 1 . C
C24 0.8065(7) 0.5454(5) 0.5075(4) 0.0836(15) Uani d . 1 . C
C25 0.6916(6) 0.4212(5) 0.4995(3) 0.0734(13) Uani d . 1 . C
C31 0.4444(5) 0.3308(3) 0.0527(2) 0.0500(9) Uani d . 1 . C
C32 0.7021(6) 0.4425(4) 0.1515(3) 0.0688(11) Uani d . 1 . C
C33 0.7978(7) 0.4466(5) 0.0789(4) 0.0838(14) Uani d . 1 . C
C34 0.7128(7) 0.3916(5) -0.0085(4) 0.0838(15) Uani d . 1 . C
C35 0.5352(6) 0.3327(4) -0.0227(3) 0.0662(11) Uani d . 1 . C
C41 0.2514(5) 0.2697(3) 0.0450(2) 0.0498(8) Uani d . 1 . C
C42 0.0128(6) 0.2270(4) 0.1244(3) 0.0694(11) Uani d . 1 . C
C43 -0.1002(7) 0.1611(4) 0.0446(4) 0.0787(13) Uani d . 1 . C
C44 -0.0357(6) 0.1515(4) -0.0373(3) 0.0781(13) Uani d . 1 . C
C45 0.1421(6) 0.2068(4) -0.0377(3) 0.0671(11) Uani d . 1 . C
C1 0.3473(5) 0.9564(4) 0.7455(3) 0.0614(10) Uani d . 1 . C
C2 0.2450(5) 0.8526(4) 0.6810(3) 0.0720(11) Uani d . 1 . C
N2 0.1601(5) 0.7681(4) 0.6287(3) 0.116(2) Uani d . 1 . N
C3 0.3066(5) 1.0665(4) 0.7444(3) 0.0665(11) Uani d . 1 . C
N3 0.2719(5) 1.1551(4) 0.7443(3) 0.0957(12) Uani d . 1 . N
C4 0.4782(6) 0.9473(4) 0.8143(4) 0.0751(12) Uani d . 1 . C
N4 0.5849(6) 0.9376(4) 0.8709(3) 0.1114(15) Uani d . 1 . N
H12 0.125(5) 0.086(3) 0.254(2) 0.062(12) Uiso d . 1 . H
H13 0.090(5) -0.068(4) 0.358(3) 0.090(15) Uiso d . 1 . H
H14 0.295(5) -0.026(4) 0.503(3) 0.101(15) Uiso d . 1 . H
H15 0.493(5) 0.177(3) 0.531(3) 0.067(12) Uiso d . 1 . H
H22 0.632(4) 0.621(3) 0.308(2) 0.054(10) Uiso d . 1 . H
H23 0.854(5) 0.714(4) 0.436(3) 0.101(15) Uiso d . 1 . H
H24 0.897(6) 0.577(4) 0.556(3) 0.108(17) Uiso d . 1 . H
H25 0.703(4) 0.375(3) 0.540(2) 0.041(11) Uiso d . 1 . H
H32 0.745(4) 0.474(3) 0.212(2) 0.047(10) Uiso d . 1 . H
H33 0.913(5) 0.486(4) 0.092(3) 0.084(14) Uiso d . 1 . H
H34 0.771(5) 0.381(4) -0.051(3) 0.089(15) Uiso d . 1 . H
H35 0.477(4) 0.293(3) -0.081(2) 0.051(10) Uiso d . 1 . H
H42 -0.026(4) 0.244(3) 0.184(3) 0.061(10) Uiso d . 1 . H
H43 -0.217(6) 0.132(4) 0.046(3) 0.092(15) Uiso d . 1 . H
H44 -0.106(5) 0.113(3) -0.093(3) 0.070(12) Uiso d . 1 . H
H45 0.190(5) 0.202(3) -0.095(3) 0.077(12) Uiso d . 1 . H

loop_
_atom_type_symbol
_atom_type_description
_atom_type_scat_dispersion_real
_atom_type_scat_dispersion_imag
_atom_type_scat_source
C C 0.0033 0.0016 'International Tables Vol C Tables 4.2.6.8 and 6.1.1.4'
H H 0.0000 0.0000 'International Tables Vol C Tables 4.2.6.8 and 6.1.1.4'
N N 0.0061 0.0033 'International Tables Vol C Tables 4.2.6.8 and 6.1.1.4'
S S 0.1246 0.1234 'International Tables Vol C Tables 4.2.6.8 and 6.1.1.4'
Cu Cu 0.3201 1.2651 'International Tables Vol C Tables 4.2.6.8 and 6.1.1.4'

loop_
_geom_angle_atom_site_label_1
_geom_angle_atom_site_label_2
_geom_angle_atom_site_label_3
_geom_angle
_geom_angle_publ_flag
N20 Cu N40 174.21(12) yes
N20 Cu N5 93.10(13) yes
N40 Cu N5 92.58(13) yes
N20 Cu N10 79.98(12) yes
N40 Cu N10 97.53(12) yes
N5 Cu N10 126.27(12) yes
N20 Cu N30 96.70(12) yes
N40 Cu N30 79.61(12) yes
N5 Cu N30 117.89(13) yes
N10 Cu N30 115.84(11) yes
N5 C5 S5 179.7(4) yes
C5 N5 Cu 171.3(3) yes
C11 N10 C12 117.9(3) ?
C11 N10 Cu 113.5(2) ?
C12 N10 Cu 128.6(3) ?
C21 N20 C22 119.2(3) ?
C21 N20 Cu 116.8(2) ?
C22 N20 Cu 123.9(3) ?
C31 N30 C32 118.0(3) ?
C31 N30 Cu 113.1(2) ?
C32 N30 Cu 128.9(3) ?
C41 N40 C42 118.8(3) ?
C41 N40 Cu 117.1(2) ?
C42 N40 Cu 124.1(3) ?
N10 C11 C15 121.1(4) ?
N10 C11 C21 115.1(3) ?
C15 C11 C21 123.8(4) ?
N10 C12 C13 123.0(5) ?
C14 C13 C12 118.7(5) ?
C13 C14 C15 119.8(5) ?
C11 C15 C14 119.5(5) ?
N20 C21 C25 120.3(4) ?
N20 C21 C11 114.4(3) ?
C25 C21 C11 125.3(4) ?
N20 C22 C23 121.6(4) ?
C24 C23 C22 119.2(5) ?
C25 C24 C23 118.1(5) ?
C21 C25 C24 121.6(5) ?
N30 C31 C35 121.1(3) ?
N30 C31 C41 115.0(3) ?
C35 C31 C41 123.9(3) ?
N30 C32 C33 123.0(4) ?
C32 C33 C34 118.7(5) ?
C33 C34 C35 119.7(5) ?
C34 C35 C31 119.5(4) ?
N40 C41 C45 120.9(3) ?
N40 C41 C31 115.2(3) ?
C45 C41 C31 123.9(3) ?
N40 C42 C43 122.2(4) ?
C42 C43 C44 119.2(5) ?
C43 C44 C45 119.2(4) ?
C41 C45 C44 119.6(4) ?
C2 C1 C4 120.2(4) yes
C2 C1 C3 119.2(4) yes
C4 C1 C3 120.4(3) yes
N2 C2 C1 179.3(5) yes
N3 C3 C1 179.1(4) yes
N4 C4 C1 178.9(5) yes

loop_
_geom_bond_atom_site_label_1
_geom_bond_atom_site_label_2
_geom_bond_site_symmetry_2
_geom_bond_distance
_geom_bond_publ_flag
Cu N20 . 1.970(3) yes
Cu N40 . 1.979(3) yes
Cu N5 . 1.978(4) yes
Cu N10 . 2.064(3) yes
Cu N30 . 2.094(3) yes
S5 C5 . 1.596(4) yes
C5 N5 . 1.144(4) yes
N10 C11 . 1.337(4) ?
N10 C12 . 1.334(5) ?
N20 C21 . 1.340(4) ?
N20 C22 . 1.342(5) ?
N30 C31 . 1.338(4) ?
N30 C32 . 1.326(5) ?
N40 C41 . 1.334(4) ?
N40 C42 . 1.338(5) ?
C11 C15 . 1.373(5) ?
C11 C21 . 1.471(5) ?
C12 C13 . 1.366(6) ?
C13 C14 . 1.336(7) ?
C14 C15 . 1.364(7) ?
C21 C25 . 1.352(5) ?
C22 C23 . 1.374(6) ?
C23 C24 . 1.362(6) ?
C24 C25 . 1.366(6) ?
C31 C35 . 1.374(5) ?
C31 C41 . 1.476(5) ?
C32 C33 . 1.364(6) ?
C33 C34 . 1.342(6) ?
C34 C35 . 1.356(6) ?
C41 C45 . 1.372(5) ?
C42 C43 . 1.363(6) ?
C43 C44 . 1.350(6) ?
C44 C45 . 1.372(6) ?
C1 C2 . 1.395(5) yes
C1 C4 . 1.378(6) yes
C1 C3 . 1.405(5) yes
C2 N2 . 1.137(5) yes
C3 N3 . 1.139(5) yes
C4 N4 . 1.138(5) yes
